data_7014670
loop_
_publ_author_name
'Kachi-Terajima, Chihiro'
'Yanagi, Katsuya'
'Kaziki, Toru'
'Kitazawa, Takafumi'
'Hasegawa, Miki'

_publ_section_title
;
 Luminescence tuning of imidazole-based lanthanide(iii) complexes [Ln =
 Sm, Eu, Gd, Tb, Dy].
;
_journal_issue 10
_journal_name_full 'Dalton transactions (Cambridge, England : 2003)'
_journal_page_first 2249
_journal_page_last 2256
_journal_paper_doi 10.1039/c0dt01046d
_journal_volume 40
_journal_year 2011
_chemical_formula_sum 'C21 H40 N13 O14 Tb'
_chemical_formula_weight 857.58
_chemical_name_systematic
;
?
;
_space_group_IT_number 14
_symmetry_cell_setting monoclinic
_symmetry_space_group_name_Hall '-P 2yn'
_symmetry_space_group_name_H-M 'P 1 21/n 1'
_atom_sites_solution_hydrogens geom
_atom_sites_solution_primary direct
_atom_sites_solution_secondary difmap
_audit_creation_method SHELXL-97
_cell_angle_alpha 90.00
_cell_angle_beta 93.3460(10)
_cell_angle_gamma 90.00
_cell_formula_units_Z 4
_cell_length_a 14.4831(7)
_cell_length_b 15.3207(7)
_cell_length_c 14.9738(7)
_cell_measurement_temperature 100(2)
_cell_volume 3316.9(3)
_computing_cell_refinement 'Bruker SMART'
_computing_data_collection 'Bruker SMART'
_computing_data_reduction 'Bruker SAINT'
_computing_molecular_graphics 'Bruker SHELXTL'
_computing_publication_material 'Bruker SHELXTL'
_computing_structure_refinement 'SHELXL-97 (Sheldrick, 1997)'
_computing_structure_solution 'SHELXS-97 (Sheldrick, 1990)'
_diffrn_ambient_temperature 100(2)
_diffrn_detector_area_resol_mean 8.366
_diffrn_measured_fraction_theta_full 0.989
_diffrn_measured_fraction_theta_max 0.989
_diffrn_measurement_device_type 'CCD area detector'
_diffrn_measurement_method 'phi and omega scans'
_diffrn_radiation_monochromator graphite
_diffrn_radiation_source 'fine-focus sealed tube'
_diffrn_radiation_type MoK\a
_diffrn_radiation_wavelength 0.71073
_diffrn_reflns_av_R_equivalents 0.0274
_diffrn_reflns_av_sigmaI/netI 0.0318
_diffrn_reflns_limit_h_max 19
_diffrn_reflns_limit_h_min -19
_diffrn_reflns_limit_k_max 11
_diffrn_reflns_limit_k_min -20
_diffrn_reflns_limit_l_max 19
_diffrn_reflns_limit_l_min -19
_diffrn_reflns_number 24004
_diffrn_reflns_theta_full 28.26
_diffrn_reflns_theta_max 28.26
_diffrn_reflns_theta_min 1.90
_diffrn_standards_decay_% 0
_exptl_absorpt_coefficient_mu 2.216
_exptl_absorpt_correction_T_max 0.6656
_exptl_absorpt_correction_T_min 0.6073
_exptl_absorpt_correction_type empirical
_exptl_absorpt_process_details 'SADABS; Sheldrick 1996'
_exptl_crystal_colour colourless
_exptl_crystal_density_diffrn 1.717
_exptl_crystal_density_method 'not measured'
_exptl_crystal_description prism
_exptl_crystal_F_000 1736
_exptl_crystal_size_max 0.25
_exptl_crystal_size_mid 0.20
_exptl_crystal_size_min 0.20
_refine_diff_density_max 1.551
_refine_diff_density_min -1.770
_refine_diff_density_rms 0.141
_refine_ls_extinction_method none
_refine_ls_goodness_of_fit_ref 1.343
_refine_ls_hydrogen_treatment mixed
_refine_ls_matrix_type full
_refine_ls_number_parameters 461
_refine_ls_number_reflns 8130
_refine_ls_number_restraints 0
_refine_ls_restrained_S_all 1.343
_refine_ls_R_factor_all 0.0533
_refine_ls_R_factor_gt 0.0513
_refine_ls_shift/su_max 0.001
_refine_ls_shift/su_mean 0.000
_refine_ls_structure_factor_coef Fsqd
_refine_ls_weighting_details 'calc w=1/[\s^2^(Fo^2^)+(0.0210P)^2^+16.1681P] where P=(Fo^2^+2Fc^2^)/3'
_refine_ls_weighting_scheme calc
_refine_ls_wR_factor_gt 0.1019
_refine_ls_wR_factor_ref 0.1027
_reflns_number_gt 7865
_reflns_number_total 8130
_reflns_threshold_expression >2sigma(I)
_cod_data_source_file C0DT01046D.TXT
_cod_data_source_block 4_TbMe3L
_cod_depositor_comments
;
The following automatic conversions were performed:
'_symmetry_cell_setting' value 'Monoclinic' changed to 'monoclinic'
according to '/home/saulius/struct/CIF-dictionaries/cif_core.dic'
dictionary named 'cif_core.dic' version 2.4.1 from 2010-06-29.

Automatic conversion script
Id: cif_fix_enum 1555 2011-01-17 13:19:09Z saulius 
;
_cod_original_sg_symbol_H-M P2(1)/n
_cod_database_code 7014670

loop_
_symmetry_equiv_pos_as_xyz
'x, y, z'
'-x+1/2, y+1/2, -z+1/2'
'-x, -y, -z'
'x-1/2, -y-1/2, z-1/2'

loop_
_atom_site_label
_atom_site_type_symbol
_atom_site_fract_x
_atom_site_fract_y
_atom_site_fract_z
_atom_site_U_iso_or_equiv
_atom_site_adp_type
_atom_site_occupancy
_atom_site_symmetry_multiplicity
_atom_site_calc_flag
_atom_site_refinement_flags
_atom_site_disorder_assembly
_atom_site_disorder_group
C1 C 0.6648(3) 0.1746(3) 0.6259(3) 0.0187(9) Uani 1 1 d . . .
H1A H 0.6901 0.2213 0.5887 0.022 Uiso 1 1 calc R . .
H1B H 0.6419 0.1275 0.5851 0.022 Uiso 1 1 calc R . .
C2 C 0.7435(3) 0.1382(3) 0.6879(3) 0.0197(10) Uani 1 1 d . . .
H2A H 0.7236 0.0832 0.7158 0.024 Uiso 1 1 calc R . .
H2B H 0.7980 0.1254 0.6531 0.024 Uiso 1 1 calc R . .
C3 C 0.8518(3) 0.2225(3) 0.7748(3) 0.0178(9) Uani 1 1 d . . .
H3 H 0.8996 0.1922 0.7469 0.021 Uiso 1 1 calc R . .
C4 C 0.8735(3) 0.2912(3) 0.8380(3) 0.0162(9) Uani 1 1 d . . .
C5 C 0.8581(3) 0.3987(3) 0.9269(3) 0.0197(10) Uani 1 1 d . . .
H5 H 0.8312 0.4413 0.9635 0.024 Uiso 1 1 calc R . .
C6 C 0.9505(3) 0.3915(3) 0.9142(3) 0.0191(9) Uani 1 1 d . . .
H6 H 0.9986 0.4274 0.9396 0.023 Uiso 1 1 calc R . .
C7 C 1.0462(3) 0.2917(4) 0.8235(4) 0.0310(13) Uani 1 1 d . . .
H7A H 1.0540 0.2295 0.8370 0.046 Uiso 1 1 calc R . .
H7B H 1.0981 0.3246 0.8518 0.046 Uiso 1 1 calc R . .
H7C H 1.0444 0.3005 0.7586 0.046 Uiso 1 1 calc R . .
C8 C 0.5175(3) 0.1409(3) 0.6918(3) 0.0211(10) Uani 1 1 d . . .
H8A H 0.4985 0.1107 0.6352 0.025 Uiso 1 1 calc R . .
H8B H 0.4618 0.1682 0.7149 0.025 Uiso 1 1 calc R . .
C9 C 0.5552(3) 0.0746(3) 0.7586(3) 0.0208(10) Uani 1 1 d . . .
H9A H 0.5040 0.0396 0.7810 0.025 Uiso 1 1 calc R . .
H9B H 0.5982 0.0346 0.7299 0.025 Uiso 1 1 calc R . .
C10 C 0.6159(3) 0.0812(3) 0.9079(3) 0.0169(9) Uani 1 1 d . . .
H10 H 0.5959 0.0227 0.9149 0.020 Uiso 1 1 calc R . .
C11 C 0.6610(3) 0.1295(3) 0.9811(3) 0.0160(9) Uani 1 1 d . . .
C12 C 0.7246(3) 0.2368(3) 1.0554(3) 0.0201(10) Uani 1 1 d . . .
H12 H 0.7499 0.2925 1.0702 0.024 Uiso 1 1 calc R . .
C13 C 0.7200(3) 0.1683(3) 1.1129(3) 0.0218(10) Uani 1 1 d . . .
H13 H 0.7409 0.1675 1.1742 0.026 Uiso 1 1 calc R . .
C14 C 0.6585(4) 0.0137(4) 1.0982(4) 0.0280(12) Uani 1 1 d . . .
H14A H 0.5913 0.0060 1.0978 0.042 Uiso 1 1 calc R . .
H14B H 0.6854 0.0068 1.1594 0.042 Uiso 1 1 calc R . .
H14C H 0.6847 -0.0302 1.0594 0.042 Uiso 1 1 calc R . .
C15 C 0.5377(4) 0.2762(3) 0.6135(3) 0.0223(10) Uani 1 1 d . . .
H15A H 0.5054 0.2460 0.5622 0.027 Uiso 1 1 calc R . .
H15B H 0.5843 0.3158 0.5895 0.027 Uiso 1 1 calc R . .
C16 C 0.4679(3) 0.3299(4) 0.6622(3) 0.0227(10) Uani 1 1 d . . .
H16A H 0.4438 0.3780 0.6233 0.027 Uiso 1 1 calc R . .
H16B H 0.4153 0.2927 0.6775 0.027 Uiso 1 1 calc R . .
C17 C 0.4906(3) 0.4408(3) 0.7706(3) 0.0175(9) Uani 1 1 d . . .
H17 H 0.4428 0.4733 0.7398 0.021 Uiso 1 1 calc R . .
C18 C 0.5402(3) 0.4752(3) 0.8503(3) 0.0157(9) Uani 1 1 d . . .
C19 C 0.6390(3) 0.4848(3) 0.9622(3) 0.0162(9) Uani 1 1 d . . .
H19 H 0.6880 0.4715 1.0049 0.019 Uiso 1 1 calc R . .
C20 C 0.5872(3) 0.5594(3) 0.9617(3) 0.0177(9) Uani 1 1 d . . .
H20 H 0.5933 0.6066 1.0028 0.021 Uiso 1 1 calc R . .
C21 C 0.4536(3) 0.6163(3) 0.8630(4) 0.0235(10) Uani 1 1 d . . .
H21A H 0.4603 0.6333 0.8006 0.035 Uiso 1 1 calc R . .
H21B H 0.4602 0.6680 0.9014 0.035 Uiso 1 1 calc R . .
H21C H 0.3923 0.5905 0.8688 0.035 Uiso 1 1 calc R . .
H26 H 0.255(4) 0.636(4) 0.744(4) 0.024(17) Uiso 1 1 d . . .
H27 H 0.312(5) 0.636(4) 0.681(4) 0.030(18) Uiso 1 1 d . . .
H28 H 0.367(4) 0.537(4) 0.562(5) 0.033(18) Uiso 1 1 d . . .
H29 H 0.439(5) 0.582(4) 0.599(4) 0.028(19) Uiso 1 1 d . . .
N1 N 0.5852(3) 0.2106(3) 0.6727(3) 0.0177(8) Uani 1 1 d . . .
N2 N 0.7675(3) 0.2029(3) 0.7569(3) 0.0160(8) Uani 1 1 d . . .
N3 N 0.8096(3) 0.3355(3) 0.8790(3) 0.0157(8) Uani 1 1 d . . .
N4 N 0.9598(3) 0.3225(3) 0.8579(3) 0.0180(8) Uani 1 1 d . . .
N5 N 0.6044(3) 0.1214(3) 0.8336(3) 0.0153(8) Uani 1 1 d . . .
N6 N 0.6870(3) 0.2128(3) 0.9725(2) 0.0153(7) Uani 1 1 d . . .
N7 N 0.6794(3) 0.1010(3) 1.0654(3) 0.0186(8) Uani 1 1 d . . .
N8 N 0.5138(3) 0.3658(3) 0.7439(3) 0.0168(8) Uani 1 1 d . . .
N9 N 0.6102(3) 0.4320(2) 0.8925(2) 0.0139(7) Uani 1 1 d . . .
N10 N 0.5250(3) 0.5525(3) 0.8901(3) 0.0166(8) Uani 1 1 d . . .
N11 N 0.8771(3) 0.0473(3) 0.9087(3) 0.0248(9) Uani 1 1 d . . .
N12 N 0.2087(3) 0.4969(3) 0.8547(3) 0.0217(9) Uani 1 1 d . . .
N13 N 0.9089(3) 0.3334(3) 0.5864(3) 0.0197(8) Uani 1 1 d . . .
O1 O 0.7057(2) 0.3773(2) 0.7126(2) 0.0208(7) Uani 1 1 d . . .
O2 O 0.5016(2) 0.2643(2) 0.9026(2) 0.0185(7) Uani 1 1 d . . .
O3 O 0.8189(3) 0.0055(3) 0.9502(3) 0.0368(10) Uani 1 1 d . . .
O4 O 0.8809(3) 0.0351(2) 0.8267(2) 0.0276(8) Uani 1 1 d . . .
O5 O 0.9295(3) 0.1009(3) 0.9484(3) 0.0401(11) Uani 1 1 d . . .
O6 O 0.1714(3) 0.4507(3) 0.9103(3) 0.0344(10) Uani 1 1 d . . .
O7 O 0.1912(3) 0.5766(3) 0.8484(3) 0.0375(10) Uani 1 1 d . . .
O8 O 0.2680(3) 0.4650(3) 0.8062(3) 0.0338(9) Uani 1 1 d . . .
O9 O 0.9691(3) 0.3614(3) 0.5375(3) 0.0360(10) Uani 1 1 d . . .
O10 O 0.8739(3) 0.2612(3) 0.5727(3) 0.0431(12) Uani 1 1 d . . .
O11 O 0.8854(3) 0.3800(2) 0.6505(2) 0.0260(8) Uani 1 1 d . . .
O12 O 0.2802(3) 0.6660(3) 0.7112(3) 0.0303(9) Uani 1 1 d . . .
O13 O 0.3923(3) 0.5647(3) 0.6104(3) 0.0355(10) Uani 1 1 d . . .
O14 O 0.3339(3) 0.2982(3) 0.8352(3) 0.0338(9) Uani 1 1 d . . .
Tb1 Tb 0.643346(14) 0.284904(13) 0.825983(13) 0.01153(7) Uani 1 1 d . . .

loop_
_atom_site_aniso_label
_atom_site_aniso_U_11
_atom_site_aniso_U_22
_atom_site_aniso_U_33
_atom_site_aniso_U_23
_atom_site_aniso_U_13
_atom_site_aniso_U_12
C1 0.018(2) 0.022(2) 0.017(2) -0.0061(18) 0.0051(17) -0.0072(18)
C2 0.017(2) 0.019(2) 0.024(2) -0.0091(19) 0.0064(18) -0.0029(18)
C3 0.014(2) 0.016(2) 0.025(2) -0.0035(19) 0.0056(17) 0.0022(17)
C4 0.013(2) 0.017(2) 0.019(2) 0.0005(18) 0.0014(16) -0.0007(17)
C5 0.019(2) 0.020(2) 0.020(2) -0.0015(19) 0.0038(18) 0.0007(19)
C6 0.020(2) 0.017(2) 0.020(2) -0.0025(18) -0.0008(18) -0.0018(18)
C7 0.012(2) 0.030(3) 0.052(4) -0.018(3) 0.005(2) -0.002(2)
C8 0.019(2) 0.026(3) 0.018(2) -0.005(2) 0.0012(18) -0.008(2)
C9 0.023(2) 0.022(2) 0.018(2) -0.0042(19) 0.0057(18) -0.008(2)
C10 0.015(2) 0.014(2) 0.021(2) 0.0006(18) 0.0057(17) -0.0010(17)
C11 0.017(2) 0.017(2) 0.014(2) 0.0038(17) 0.0021(17) 0.0018(17)
C12 0.016(2) 0.026(3) 0.018(2) -0.0032(19) -0.0030(17) 0.0006(19)
C13 0.018(2) 0.030(3) 0.017(2) -0.001(2) -0.0013(18) 0.001(2)
C14 0.027(3) 0.030(3) 0.028(3) 0.014(2) 0.002(2) -0.003(2)
C15 0.026(2) 0.028(3) 0.013(2) -0.0006(19) -0.0012(18) 0.001(2)
C16 0.021(2) 0.028(3) 0.018(2) 0.000(2) -0.0045(19) 0.004(2)
C17 0.011(2) 0.023(2) 0.018(2) 0.0049(18) 0.0016(17) 0.0023(18)
C18 0.013(2) 0.016(2) 0.019(2) 0.0033(17) 0.0058(17) 0.0022(17)
C19 0.015(2) 0.019(2) 0.015(2) 0.0017(17) 0.0035(16) 0.0004(17)
C20 0.019(2) 0.017(2) 0.018(2) 0.0010(18) 0.0052(17) -0.0016(18)
C21 0.019(2) 0.016(2) 0.036(3) 0.005(2) 0.006(2) 0.0060(19)
N1 0.0161(18) 0.022(2) 0.0146(18) -0.0017(16) 0.0004(14) -0.0025(16)
N2 0.0178(19) 0.0151(19) 0.0156(18) -0.0017(15) 0.0041(14) 0.0014(15)
N3 0.0108(17) 0.0165(19) 0.0198(19) -0.0012(15) 0.0007(14) -0.0013(14)
N4 0.0124(18) 0.018(2) 0.024(2) -0.0021(16) 0.0023(15) 0.0005(15)
N5 0.0130(17) 0.0165(19) 0.0165(18) -0.0020(15) 0.0023(14) -0.0035(15)
N6 0.0158(18) 0.0146(18) 0.0153(18) 0.0005(15) -0.0011(14) -0.0004(15)
N7 0.0151(18) 0.021(2) 0.0196(19) 0.0039(16) 0.0029(15) 0.0015(16)
N8 0.0142(18) 0.022(2) 0.0147(18) 0.0029(16) 0.0004(14) 0.0010(16)
N9 0.0156(18) 0.0143(18) 0.0121(17) -0.0002(14) 0.0035(14) 0.0035(14)
N10 0.0150(18) 0.0146(19) 0.0209(19) 0.0030(15) 0.0078(15) 0.0021(15)
N11 0.022(2) 0.024(2) 0.028(2) -0.0047(18) 0.0014(18) 0.0092(18)
N12 0.017(2) 0.024(2) 0.024(2) -0.0080(18) -0.0022(16) -0.0031(17)
N13 0.020(2) 0.016(2) 0.024(2) -0.0001(16) 0.0057(16) 0.0007(16)
O1 0.0228(17) 0.0194(17) 0.0207(17) 0.0055(14) 0.0063(14) -0.0004(14)
O2 0.0122(15) 0.0227(18) 0.0209(16) 0.0038(13) 0.0046(12) 0.0013(13)
O3 0.027(2) 0.051(3) 0.033(2) -0.002(2) 0.0070(17) 0.0016(19)
O4 0.037(2) 0.0235(19) 0.0228(18) -0.0045(15) 0.0027(16) 0.0010(16)
O5 0.042(2) 0.040(3) 0.038(2) -0.021(2) -0.0038(19) -0.004(2)
O6 0.035(2) 0.036(2) 0.033(2) -0.0060(18) 0.0097(18) -0.0194(18)
O7 0.042(2) 0.028(2) 0.044(2) -0.0023(19) 0.011(2) 0.0097(19)
O8 0.039(2) 0.031(2) 0.033(2) 0.0005(17) 0.0127(18) 0.0091(18)
O9 0.032(2) 0.039(2) 0.039(2) -0.0130(19) 0.0214(18) -0.0162(18)
O10 0.059(3) 0.022(2) 0.052(3) -0.0129(19) 0.034(2) -0.017(2)
O11 0.031(2) 0.0215(19) 0.0274(19) -0.0039(15) 0.0146(16) -0.0010(15)
O12 0.027(2) 0.025(2) 0.039(2) 0.0026(19) 0.0068(18) 0.0026(17)
O13 0.029(2) 0.046(3) 0.032(2) -0.001(2) 0.0033(19) 0.005(2)
O14 0.0181(18) 0.030(2) 0.052(3) 0.0070(19) -0.0057(17) -0.0021(16)
Tb1 0.01019(10) 0.01271(10) 0.01178(10) -0.00004(8) 0.00147(7) 0.00054(8)

loop_
_atom_type_symbol
_atom_type_description
_atom_type_scat_dispersion_real
_atom_type_scat_dispersion_imag
_atom_type_scat_source
C C 0.0033 0.0016 'International Tables Vol C Tables 4.2.6.8 and 6.1.1.4'
H H 0.0000 0.0000 'International Tables Vol C Tables 4.2.6.8 and 6.1.1.4'
N N 0.0061 0.0033 'International Tables Vol C Tables 4.2.6.8 and 6.1.1.4'
O O 0.0106 0.0060 'International Tables Vol C Tables 4.2.6.8 and 6.1.1.4'
Tb Tb -0.1723 4.1537 'International Tables Vol C Tables 4.2.6.8 and 6.1.1.4'

loop_
_geom_angle_atom_site_label_1
_geom_angle_atom_site_label_2
_geom_angle_atom_site_label_3
_geom_angle
_geom_angle_site_symmetry_1
_geom_angle_site_symmetry_3
_geom_angle_publ_flag
N1 C1 C2 114.8(4) . . ?
N1 C1 H1A 108.6 . . ?
C2 C1 H1A 108.6 . . ?
N1 C1 H1B 108.6 . . ?
C2 C1 H1B 108.6 . . ?
H1A C1 H1B 107.6 . . ?
N2 C2 C1 108.6(4) . . ?
N2 C2 H2A 110.0 . . ?
C1 C2 H2A 110.0 . . ?
N2 C2 H2B 110.0 . . ?
C1 C2 H2B 110.0 . . ?
H2A C2 H2B 108.3 . . ?
N2 C3 C4 118.8(4) . . ?
N2 C3 H3 120.6 . . ?
C4 C3 H3 120.6 . . ?
N3 C4 N4 112.2(4) . . ?
N3 C4 C3 123.1(4) . . ?
N4 C4 C3 124.5(4) . . ?
C6 C5 N3 110.3(4) . . ?
C6 C5 H5 124.9 . . ?
N3 C5 H5 124.9 . . ?
N4 C6 C5 106.3(4) . . ?
N4 C6 H6 126.8 . . ?
C5 C6 H6 126.8 . . ?
N4 C7 H7A 109.5 . . ?
N4 C7 H7B 109.5 . . ?
H7A C7 H7B 109.5 . . ?
N4 C7 H7C 109.5 . . ?
H7A C7 H7C 109.5 . . ?
H7B C7 H7C 109.5 . . ?
N1 C8 C9 113.3(4) . . ?
N1 C8 H8A 108.9 . . ?
C9 C8 H8A 108.9 . . ?
N1 C8 H8B 108.9 . . ?
C9 C8 H8B 108.9 . . ?
H8A C8 H8B 107.7 . . ?
N5 C9 C8 108.5(4) . . ?
N5 C9 H9A 110.0 . . ?
C8 C9 H9A 110.0 . . ?
N5 C9 H9B 110.0 . . ?
C8 C9 H9B 110.0 . . ?
H9A C9 H9B 108.4 . . ?
N5 C10 C11 116.4(4) . . ?
N5 C10 H10 121.8 . . ?
C11 C10 H10 121.8 . . ?
N6 C11 N7 111.0(4) . . ?
N6 C11 C10 122.1(4) . . ?
N7 C11 C10 126.9(4) . . ?
C13 C12 N6 109.4(4) . . ?
C13 C12 H12 125.3 . . ?
N6 C12 H12 125.3 . . ?
C12 C13 N7 106.8(4) . . ?
C12 C13 H13 126.6 . . ?
N7 C13 H13 126.6 . . ?
N7 C14 H14A 109.5 . . ?
N7 C14 H14B 109.5 . . ?
H14A C14 H14B 109.5 . . ?
N7 C14 H14C 109.5 . . ?
H14A C14 H14C 109.5 . . ?
H14B C14 H14C 109.5 . . ?
N1 C15 C16 112.2(4) . . ?
N1 C15 H15A 109.2 . . ?
C16 C15 H15A 109.2 . . ?
N1 C15 H15B 109.2 . . ?
C16 C15 H15B 109.2 . . ?
H15A C15 H15B 107.9 . . ?
N8 C16 C15 108.8(4) . . ?
N8 C16 H16A 109.9 . . ?
C15 C16 H16A 109.9 . . ?
N8 C16 H16B 109.9 . . ?
C15 C16 H16B 109.9 . . ?
H16A C16 H16B 108.3 . . ?
N8 C17 C18 117.4(4) . . ?
N8 C17 H17 121.3 . . ?
C18 C17 H17 121.3 . . ?
N9 C18 N10 111.3(4) . . ?
N9 C18 C17 122.2(4) . . ?
N10 C18 C17 126.5(4) . . ?
N9 C19 C20 110.3(4) . . ?
N9 C19 H19 124.8 . . ?
C20 C19 H19 124.8 . . ?
N10 C20 C19 106.0(4) . . ?
N10 C20 H20 127.0 . . ?
C19 C20 H20 127.0 . . ?
N10 C21 H21A 109.5 . . ?
N10 C21 H21B 109.5 . . ?
H21A C21 H21B 109.5 . . ?
N10 C21 H21C 109.5 . . ?
H21A C21 H21C 109.5 . . ?
H21B C21 H21C 109.5 . . ?
C15 N1 C8 108.2(4) . . ?
C15 N1 C1 108.4(4) . . ?
C8 N1 C1 111.2(4) . . ?
C15 N1 Tb1 109.8(3) . . ?
C8 N1 Tb1 108.7(3) . . ?
C1 N1 Tb1 110.5(3) . . ?
C3 N2 C2 119.8(4) . . ?
C3 N2 Tb1 120.4(3) . . ?
C2 N2 Tb1 119.5(3) . . ?
C4 N3 C5 104.6(4) . . ?
C4 N3 Tb1 111.4(3) . . ?
C5 N3 Tb1 143.5(3) . . ?
C4 N4 C6 106.6(4) . . ?
C4 N4 C7 127.4(4) . . ?
C6 N4 C7 125.9(4) . . ?
C10 N5 C9 117.5(4) . . ?
C10 N5 Tb1 119.4(3) . . ?
C9 N5 Tb1 122.3(3) . . ?
C11 N6 C12 105.5(4) . . ?
C11 N6 Tb1 116.5(3) . . ?
C12 N6 Tb1 137.6(3) . . ?
C11 N7 C13 107.3(4) . . ?
C11 N7 C14 125.2(4) . . ?
C13 N7 C14 127.4(4) . . ?
C17 N8 C16 119.2(4) . . ?
C17 N8 Tb1 119.8(3) . . ?
C16 N8 Tb1 120.9(3) . . ?
C18 N9 C19 104.9(4) . . ?
C18 N9 Tb1 114.3(3) . . ?
C19 N9 Tb1 140.7(3) . . ?
C18 N10 C20 107.4(4) . . ?
C18 N10 C21 126.5(4) . . ?
C20 N10 C21 126.1(4) . . ?
O5 N11 O4 120.5(5) . . ?
O5 N11 O3 120.7(5) . . ?
O4 N11 O3 118.7(5) . . ?
O6 N12 O7 121.0(4) . . ?
O6 N12 O8 120.4(5) . . ?
O7 N12 O8 118.6(4) . . ?
O10 N13 O9 120.4(4) . . ?
O10 N13 O11 120.8(4) . . ?
O9 N13 O11 118.8(4) . . ?
H26 O12 H27 109(6) . . ?
H28 O13 H29 108(6) . . ?
O1 Tb1 O2 139.96(11) . . ?
O1 Tb1 N2 72.17(12) . . ?
O2 Tb1 N2 141.94(12) . . ?
O1 Tb1 N6 141.80(12) . . ?
O2 Tb1 N6 72.91(12) . . ?
N2 Tb1 N6 89.41(13) . . ?
O1 Tb1 N8 70.53(12) . . ?
O2 Tb1 N8 70.58(12) . . ?
N2 Tb1 N8 126.01(13) . . ?
N6 Tb1 N8 142.21(12) . . ?
O1 Tb1 N9 80.92(12) . . ?
O2 Tb1 N9 75.18(12) . . ?
N2 Tb1 N9 141.29(12) . . ?
N6 Tb1 N9 95.30(12) . . ?
N8 Tb1 N9 66.29(13) . . ?
O1 Tb1 N5 133.72(12) . . ?
O2 Tb1 N5 70.05(12) . . ?
N2 Tb1 N5 71.94(12) . . ?
N6 Tb1 N5 64.92(12) . . ?
N8 Tb1 N5 110.07(13) . . ?
N9 Tb1 N5 143.68(12) . . ?
O1 Tb1 N3 70.43(12) . . ?
O2 Tb1 N3 133.25(12) . . ?
N2 Tb1 N3 66.23(12) . . ?
N6 Tb1 N3 71.54(12) . . ?
N8 Tb1 N3 130.73(13) . . ?
N9 Tb1 N3 78.92(12) . . ?
N5 Tb1 N3 118.49(12) . . ?
O1 Tb1 N1 75.91(12) . . ?
O2 Tb1 N1 96.80(12) . . ?
N2 Tb1 N1 67.78(12) . . ?
N6 Tb1 N1 128.29(13) . . ?
N8 Tb1 N1 66.28(13) . . ?
N9 Tb1 N1 131.80(12) . . ?
N5 Tb1 N1 64.01(12) . . ?
N3 Tb1 N1 129.13(12) . . ?

loop_
_geom_bond_atom_site_label_1
_geom_bond_atom_site_label_2
_geom_bond_distance
_geom_bond_site_symmetry_2
_geom_bond_publ_flag
C1 N1 1.489(6) . ?
C1 C2 1.532(7) . ?
C1 H1A 0.9900 . ?
C1 H1B 0.9900 . ?
C2 N2 1.460(6) . ?
C2 H2A 0.9900 . ?
C2 H2B 0.9900 . ?
C3 N2 1.270(6) . ?
C3 C4 1.439(6) . ?
C3 H3 0.9500 . ?
C4 N3 1.327(6) . ?
C4 N4 1.355(6) . ?
C5 C6 1.367(7) . ?
C5 N3 1.373(6) . ?
C5 H5 0.9500 . ?
C6 N4 1.365(6) . ?
C6 H6 0.9500 . ?
C7 N4 1.458(6) . ?
C7 H7A 0.9800 . ?
C7 H7B 0.9800 . ?
C7 H7C 0.9800 . ?
C8 N1 1.489(6) . ?
C8 C9 1.506(7) . ?
C8 H8A 0.9900 . ?
C8 H8B 0.9900 . ?
C9 N5 1.480(6) . ?
C9 H9A 0.9900 . ?
C9 H9B 0.9900 . ?
C10 N5 1.273(6) . ?
C10 C11 1.446(6) . ?
C10 H10 0.9500 . ?
C11 N6 1.338(6) . ?
C11 N7 1.348(6) . ?
C12 C13 1.361(7) . ?
C12 N6 1.376(6) . ?
C12 H12 0.9500 . ?
C13 N7 1.365(6) . ?
C13 H13 0.9500 . ?
C14 N7 1.463(6) . ?
C14 H14A 0.9800 . ?
C14 H14B 0.9800 . ?
C14 H14C 0.9800 . ?
C15 N1 1.482(6) . ?
C15 C16 1.522(7) . ?
C15 H15A 0.9900 . ?
C15 H15B 0.9900 . ?
C16 N8 1.464(6) . ?
C16 H16A 0.9900 . ?
C16 H16B 0.9900 . ?
C17 N8 1.270(6) . ?
C17 C18 1.454(7) . ?
C17 H17 0.9500 . ?
C18 N9 1.338(6) . ?
C18 N10 1.349(6) . ?
C19 N9 1.366(6) . ?
C19 C20 1.368(7) . ?
C19 H19 0.9500 . ?
C20 N10 1.364(6) . ?
C20 H20 0.9500 . ?
C21 N10 1.464(6) . ?
C21 H21A 0.9800 . ?
C21 H21B 0.9800 . ?
C21 H21C 0.9800 . ?
N1 Tb1 2.655(4) . ?
N2 Tb1 2.470(4) . ?
N3 Tb1 2.608(4) . ?
N5 Tb1 2.573(4) . ?
N6 Tb1 2.504(4) . ?
N8 Tb1 2.509(4) . ?
N9 Tb1 2.522(4) . ?
N11 O5 1.244(6) . ?
N11 O4 1.247(6) . ?
N11 O3 1.252(6) . ?
N12 O6 1.239(6) . ?
N12 O7 1.249(6) . ?
N12 O8 1.257(6) . ?
N13 O10 1.230(6) . ?
N13 O9 1.247(5) . ?
N13 O11 1.259(5) . ?
O1 Tb1 2.425(3) . ?
O2 Tb1 2.430(3) . ?
O12 H26 0.78(7) . ?
O12 H27 0.82(7) . ?
O13 H28 0.90(7) . ?
O13 H29 0.75(7) . ?
